data_2239581
loop_
_publ_author_name
'Moreno-Fuquen, Rodolfo'
'Mosquera, Fabricio'
'Ellena, Javier'
'Tenorio, Juan C.'

_publ_section_title
;
 2,4,6-Trinitrophenyl 3-bromobenzoate
;
_journal_coeditor_code FK2082
_journal_issue 6
_journal_name_full 'Acta Crystallographica Section E'
_journal_page_first o689
_journal_paper_doi 10.1107/S1600536814010952
_journal_volume 70
_journal_year 2014
_chemical_formula_iupac 'C13 H6 Br N3 O8'
_chemical_formula_moiety 'C13 H6 Br N3 O8'
_chemical_formula_sum 'C13 H6 Br N3 O8'
_chemical_formula_weight 412.12
_chemical_melting_point 396.0(10)
_chemical_name_common '2,4,6-Trinitrophenyl 3-bromobenzoate'
_space_group_IT_number 14
_symmetry_cell_setting monoclinic
_symmetry_space_group_name_Hall '-P 2ybc'
_symmetry_space_group_name_H-M 'P 1 21/c 1'
_atom_sites_solution_hydrogens geom
_atom_sites_solution_primary direct
_atom_sites_solution_secondary difmap
_audit_creation_method SHELXL-97
_cell_angle_alpha 90.00
_cell_angle_beta 94.625(2)
_cell_angle_gamma 90.00
_cell_formula_units_Z 4
_cell_length_a 11.2925(4)
_cell_length_b 9.5672(3)
_cell_length_c 14.0560(6)
_cell_measurement_reflns_used 5804
_cell_measurement_temperature 295
_cell_measurement_theta_max 26.37
_cell_measurement_theta_min 3.08
_cell_volume 1513.63(10)
_computing_cell_refinement 'HKL Scalepack (Otwinowski & Minor, 1997)'
_computing_data_collection 'COLLECT (Nonius, 2000)'
_computing_data_reduction 'HKL Denzo and Scalepack (Otwinowski & Minor, 1997'
_computing_molecular_graphics 'ORTEP-3 for Windows (Farrugia, 2012) and Mercury (Macrae <i>et al.</i>, 2006)'
_computing_publication_material 'WinGX (Farrugia, 2012)'
_computing_structure_refinement 'SHELXL97 (Sheldrick, 2008)'
_computing_structure_solution 'SHELXS97 (Sheldrick, 2008)'
_diffrn_ambient_temperature 295
_diffrn_measured_fraction_theta_full 0.998
_diffrn_measured_fraction_theta_max 0.998
_diffrn_measurement_device '95mm CCD camera on \k-goniostat'
_diffrn_measurement_device_type 'Nonius KappaCCD'
_diffrn_measurement_method 'CCD rotation images, thick slices'
_diffrn_radiation_monochromator graphite
_diffrn_radiation_source 'fine-focus sealed tube'
_diffrn_radiation_type MoK\a
_diffrn_radiation_wavelength 0.71073
_diffrn_reflns_av_R_equivalents 0.0211
_diffrn_reflns_av_sigmaI/netI 0.0247
_diffrn_reflns_limit_h_max 14
_diffrn_reflns_limit_h_min -14
_diffrn_reflns_limit_k_max 11
_diffrn_reflns_limit_k_min -11
_diffrn_reflns_limit_l_max 17
_diffrn_reflns_limit_l_min -17
_diffrn_reflns_number 5971
_diffrn_reflns_theta_full 26.37
_diffrn_reflns_theta_max 26.37
_diffrn_reflns_theta_min 3.08
_diffrn_standards_number 0
_exptl_absorpt_coefficient_mu 2.767
_exptl_absorpt_correction_T_max 0.6005
_exptl_absorpt_correction_T_min 0.4858
_exptl_absorpt_correction_type multi-scan
_exptl_absorpt_process_details
;
(SADABS; Sheldrick, 2004)
;
_exptl_crystal_colour pale-yellow
_exptl_crystal_density_diffrn 1.808
_exptl_crystal_density_method 'not measured'
_exptl_crystal_description block
_exptl_crystal_F_000 816
_exptl_crystal_size_max 0.27
_exptl_crystal_size_mid 0.24
_exptl_crystal_size_min 0.13
_refine_diff_density_max 0.417
_refine_diff_density_min -0.496
_refine_ls_extinction_coef 0.0122(8)
_refine_ls_extinction_expression Fc^*^=kFc[1+0.001xFc^2^\l^3^/sin(2\q)]^-1/4^
_refine_ls_extinction_method SHELXL
_refine_ls_goodness_of_fit_ref 1.028
_refine_ls_hydrogen_treatment constr
_refine_ls_matrix_type full
_refine_ls_number_parameters 227
_refine_ls_number_reflns 3082
_refine_ls_number_restraints 0
_refine_ls_restrained_S_all 1.028
_refine_ls_R_factor_all 0.0409
_refine_ls_R_factor_gt 0.0305
_refine_ls_shift/su_max 0.000
_refine_ls_shift/su_mean 0.000
_refine_ls_structure_factor_coef Fsqd
_refine_ls_weighting_details 'calc w=1/[\s^2^(Fo^2^)+(0.0403P)^2^+0.7085P] where P=(Fo^2^+2Fc^2^)/3'
_refine_ls_weighting_scheme calc
_refine_ls_wR_factor_gt 0.0762
_refine_ls_wR_factor_ref 0.0809
_reflns_number_gt 2572
_reflns_number_total 3082
_reflns_threshold_expression I>2\s(I)
_cod_data_source_file fk2082sup1.cif
_cod_data_source_block I
_cod_original_sg_symbol_H-M 'P 21/c'
_cod_database_code 2239581
_cod_database_fobs_code 2239581

loop_
_symmetry_equiv_pos_as_xyz
'x, y, z'
'-x, y+1/2, -z+1/2'
'-x, -y, -z'
'x, -y-1/2, z-1/2'

loop_
_atom_site_type_symbol
_atom_site_label
_atom_site_fract_x
_atom_site_fract_y
_atom_site_fract_z
_atom_site_U_iso_or_equiv
_atom_site_adp_type
_atom_site_calc_flag
_atom_site_refinement_flags
_atom_site_occupancy
_atom_site_symmetry_multiplicity
Br Br1 0.42777(2) -0.02749(3) 0.715747(17) 0.05304(13) Uani d . 1 1
O O1 0.1739(2) 0.4619(2) 0.36624(13) 0.0651(5) Uani d . 1 1
O O2 0.0830(2) 0.5890(2) 0.25761(16) 0.0814(7) Uani d . 1 1
O O3 -0.1211(2) 0.3737(3) -0.01520(17) 0.0930(9) Uani d . 1 1
O O4 -0.06765(18) 0.1728(2) -0.06105(14) 0.0635(5) Uani d . 1 1
O O5 0.3193(2) -0.0080(2) 0.10541(17) 0.0731(6) Uani d . 1 1
O O6 0.2583(2) -0.0484(2) 0.24323(15) 0.0713(6) Uani d . 1 1
O O7 0.28431(12) 0.23650(17) 0.30276(10) 0.0385(4) Uani d . 1 1
O O8 0.15437(13) 0.14296(19) 0.39805(11) 0.0453(4) Uani d . 1 1
N N1 0.12577(19) 0.4786(2) 0.28662(15) 0.0457(5) Uani d . 1 1
N N2 -0.06070(18) 0.2704(2) -0.00614(15) 0.0489(5) Uani d . 1 1
N N3 0.26169(17) 0.0199(2) 0.17035(15) 0.0445(5) Uani d . 1 1
C C1 0.19417(17) 0.2459(2) 0.23105(14) 0.0335(5) Uani d . 1 1
C C2 0.11868(19) 0.3606(2) 0.21900(15) 0.0360(5) Uani d . 1 1
C C3 0.03478(19) 0.3701(2) 0.14191(15) 0.0385(5) Uani d . 1 1
H H3 -0.0167 0.4460 0.1351 0.046 Uiso calc R 1 1
C C4 0.02977(18) 0.2642(2) 0.07569(14) 0.0356(5) Uani d . 1 1
C C5 0.10472(18) 0.1513(2) 0.08195(15) 0.0364(5) Uani d . 1 1
H H5 0.1018 0.0829 0.0348 0.044 Uiso calc R 1 1
C C6 0.18467(18) 0.1439(2) 0.16128(14) 0.0342(5) Uani d . 1 1
C C7 0.25235(18) 0.1838(2) 0.38886(14) 0.0355(5) Uani d . 1 1
C C8 0.35354(18) 0.1859(2) 0.46246(14) 0.0350(5) Uani d . 1 1
C C9 0.4515(2) 0.2719(3) 0.45653(16) 0.0435(5) Uani d . 1 1
H H9 0.4574 0.3296 0.4039 0.052 Uiso calc R 1 1
C C10 0.5406(2) 0.2703(3) 0.53043(18) 0.0531(6) Uani d . 1 1
H H10 0.6060 0.3288 0.5276 0.064 Uiso calc R 1 1
C C11 0.5337(2) 0.1834(3) 0.60789(17) 0.0482(6) Uani d . 1 1
H H11 0.5939 0.1829 0.6571 0.058 Uiso calc R 1 1
C C12 0.43635(19) 0.0970(2) 0.61152(15) 0.0383(5) Uani d . 1 1
C C13 0.34547(18) 0.0974(2) 0.54011(15) 0.0368(5) Uani d . 1 1
H H13 0.2799 0.0394 0.5437 0.044 Uiso calc R 1 1

loop_
_atom_site_aniso_label
_atom_site_aniso_U_11
_atom_site_aniso_U_22
_atom_site_aniso_U_33
_atom_site_aniso_U_12
_atom_site_aniso_U_13
_atom_site_aniso_U_23
Br1 0.06119(19) 0.0611(2) 0.03652(16) 0.01162(12) 0.00239(11) 0.01329(11)
O1 0.0973(15) 0.0632(13) 0.0334(10) -0.0016(11) -0.0035(9) -0.0101(9)
O2 0.1105(18) 0.0569(14) 0.0728(14) 0.0343(13) -0.0170(12) -0.0218(11)
O3 0.1003(16) 0.0825(16) 0.0870(16) 0.0552(14) -0.0486(13) -0.0217(13)
O4 0.0767(12) 0.0491(11) 0.0588(12) -0.0011(10) -0.0308(10) -0.0065(9)
O5 0.0713(13) 0.0773(15) 0.0722(15) 0.0310(11) 0.0148(11) -0.0117(11)
O6 0.0920(15) 0.0594(13) 0.0594(13) 0.0284(11) -0.0131(11) 0.0154(10)
O7 0.0352(7) 0.0526(10) 0.0269(7) -0.0028(7) -0.0020(6) 0.0040(7)
O8 0.0388(8) 0.0594(11) 0.0369(8) -0.0083(8) -0.0021(6) 0.0078(8)
N1 0.0504(11) 0.0471(13) 0.0404(11) 0.0032(10) 0.0086(9) -0.0076(9)
N2 0.0510(12) 0.0476(13) 0.0453(11) 0.0063(10) -0.0137(9) 0.0030(10)
N3 0.0431(11) 0.0434(12) 0.0447(12) 0.0097(9) -0.0103(9) -0.0057(10)
C1 0.0333(10) 0.0419(12) 0.0249(9) -0.0002(9) 0.0009(8) 0.0042(9)
C2 0.0408(11) 0.0375(12) 0.0302(10) 0.0016(10) 0.0052(9) -0.0017(9)
C3 0.0404(11) 0.0371(12) 0.0379(12) 0.0052(10) 0.0034(9) 0.0038(10)
C4 0.0385(11) 0.0381(12) 0.0289(10) 0.0024(10) -0.0044(8) 0.0055(9)
C5 0.0430(11) 0.0369(12) 0.0286(10) 0.0014(10) -0.0009(9) 0.0004(9)
C6 0.0354(10) 0.0360(12) 0.0309(10) 0.0057(9) 0.0004(8) 0.0040(9)
C7 0.0394(11) 0.0384(12) 0.0283(10) 0.0006(10) 0.0000(8) 0.0011(9)
C8 0.0365(10) 0.0388(12) 0.0289(10) 0.0022(10) -0.0013(8) -0.0013(9)
C9 0.0451(12) 0.0461(14) 0.0382(12) -0.0038(11) -0.0030(10) 0.0090(10)
C10 0.0452(13) 0.0570(16) 0.0545(15) -0.0135(12) -0.0116(11) 0.0084(13)
C11 0.0445(12) 0.0549(15) 0.0423(13) 0.0012(12) -0.0136(10) 0.0027(12)
C12 0.0445(12) 0.0401(13) 0.0300(10) 0.0103(10) 0.0008(9) 0.0011(9)
C13 0.0378(11) 0.0392(13) 0.0332(11) -0.0003(10) 0.0016(9) -0.0002(9)

loop_
_atom_type_symbol
_atom_type_description
_atom_type_scat_dispersion_real
_atom_type_scat_dispersion_imag
_atom_type_scat_source
C C 0.0033 0.0016 'International Tables Vol C Tables 4.2.6.8 and 6.1.1.4'
H H 0.0000 0.0000 'International Tables Vol C Tables 4.2.6.8 and 6.1.1.4'
N N 0.0061 0.0033 'International Tables Vol C Tables 4.2.6.8 and 6.1.1.4'
O O 0.0106 0.0060 'International Tables Vol C Tables 4.2.6.8 and 6.1.1.4'
Br Br -0.2901 2.4595 'International Tables Vol C Tables 4.2.6.8 and 6.1.1.4'

loop_
_geom_angle_atom_site_label_1
_geom_angle_atom_site_label_2
_geom_angle_atom_site_label_3
_geom_angle
C1 O7 C7 115.73(16)
O1 N1 O2 123.9(2)
O1 N1 C2 119.4(2)
O2 N1 C2 116.7(2)
O3 N2 O4 124.0(2)
O3 N2 C4 117.8(2)
O4 N2 C4 118.1(2)
O5 N3 O6 125.4(2)
O5 N3 C6 118.0(2)
O6 N3 C6 116.5(2)
O7 C1 C6 118.96(19)
O7 C1 C2 123.38(19)
C6 C1 C2 117.32(18)
C3 C2 C1 121.4(2)
C3 C2 N1 116.9(2)
C1 C2 N1 121.65(19)
C4 C3 C2 118.0(2)
C4 C3 H3 121.0
C2 C3 H3 121.0
C5 C4 C3 123.1(2)
C5 C4 N2 117.8(2)
C3 C4 N2 119.1(2)
C4 C5 C6 117.0(2)
C4 C5 H5 121.5
C6 C5 H5 121.5
C5 C6 C1 123.1(2)
C5 C6 N3 117.15(19)
C1 C6 N3 119.79(18)
O8 C7 O7 121.61(18)
O8 C7 C8 126.98(19)
O7 C7 C8 111.41(17)
C9 C8 C13 120.8(2)
C9 C8 C7 122.8(2)
C13 C8 C7 116.42(19)
C8 C9 C10 118.9(2)
C8 C9 H9 120.6
C10 C9 H9 120.6
C11 C10 C9 121.0(2)
C11 C10 H10 119.5
C9 C10 H10 119.5
C10 C11 C12 119.1(2)
C10 C11 H11 120.4
C12 C11 H11 120.4
C13 C12 C11 121.4(2)
C13 C12 Br1 118.90(17)
C11 C12 Br1 119.68(16)
C12 C13 C8 118.8(2)
C12 C13 H13 120.6
C8 C13 H13 120.6

loop_
_geom_bond_atom_site_label_1
_geom_bond_atom_site_label_2
_geom_bond_distance
Br1 C12 1.897(2)
O1 N1 1.215(3)
O2 N1 1.218(3)
O3 N2 1.201(3)
O4 N2 1.210(3)
O5 N3 1.193(3)
O6 N3 1.218(3)
O7 C1 1.376(2)
O7 C7 1.386(2)
O8 C7 1.190(2)
N1 C2 1.474(3)
N2 C4 1.477(3)
N3 C6 1.470(3)
C1 C6 1.382(3)
C1 C2 1.392(3)
C2 C3 1.384(3)
C3 C4 1.374(3)
C3 H3 0.9300
C4 C5 1.370(3)
C5 C6 1.379(3)
C5 H5 0.9300
C7 C8 1.478(3)
C8 C9 1.387(3)
C8 C13 1.391(3)
C9 C10 1.387(3)
C9 H9 0.9300
C10 C11 1.377(3)
C10 H10 0.9300
C11 C12 1.379(3)
C11 H11 0.9300
C12 C13 1.376(3)
C13 H13 0.9300

loop_
_geom_hbond_atom_site_label_D
_geom_hbond_atom_site_label_H
_geom_hbond_atom_site_label_A
_geom_hbond_site_symmetry_A
_geom_hbond_distance_DH
_geom_hbond_distance_HA
_geom_hbond_distance_DA
_geom_hbond_angle_DHA
C5 H5 O4 3 0.93 2.51 3.140(3) 125.4
C11 H11 O6 3_656 0.93 2.46 3.282(3) 148.2
C13 H13 O3 2_545 0.93 2.40 3.314(3) 166.2
C3 H3 O8 2 0.93 2.46 3.391(3) 175.0

loop_
_geom_torsion_atom_site_label_1
_geom_torsion_atom_site_label_2
_geom_torsion_atom_site_label_3
_geom_torsion_atom_site_label_4
_geom_torsion
C7 O7 C1 C6 -100.4(2)
C7 O7 C1 C2 86.5(3)
O7 C1 C2 C3 175.27(19)
C6 C1 C2 C3 2.0(3)
O7 C1 C2 N1 -3.6(3)
C6 C1 C2 N1 -176.81(19)
O1 N1 C2 C3 161.2(2)
O2 N1 C2 C3 -19.6(3)
O1 N1 C2 C1 -19.9(3)
O2 N1 C2 C1 159.3(2)
C1 C2 C3 C4 -1.6(3)
N1 C2 C3 C4 177.32(19)
C2 C3 C4 C5 -0.9(3)
C2 C3 C4 N2 178.70(19)
O3 N2 C4 C5 -175.1(3)
O4 N2 C4 C5 3.3(3)
O3 N2 C4 C3 5.3(4)
O4 N2 C4 C3 -176.3(2)
C3 C4 C5 C6 2.7(3)
N2 C4 C5 C6 -176.87(19)
C4 C5 C6 C1 -2.2(3)
C4 C5 C6 N3 177.4(2)
O7 C1 C6 C5 -173.62(19)
C2 C1 C6 C5 -0.1(3)
O7 C1 C6 N3 6.8(3)
C2 C1 C6 N3 -179.71(19)
O5 N3 C6 C5 54.2(3)
O6 N3 C6 C5 -123.6(2)
O5 N3 C6 C1 -126.1(2)
O6 N3 C6 C1 56.0(3)
C1 O7 C7 O8 3.6(3)
C1 O7 C7 C8 -176.60(18)
O8 C7 C8 C9 -159.4(2)
O7 C7 C8 C9 20.8(3)
O8 C7 C8 C13 19.8(3)
O7 C7 C8 C13 -159.95(19)
C13 C8 C9 C10 -1.3(4)
C7 C8 C9 C10 177.9(2)
C8 C9 C10 C11 1.1(4)
C9 C10 C11 C12 -0.1(4)
C10 C11 C12 C13 -0.9(4)
C10 C11 C12 Br1 178.1(2)
C11 C12 C13 C8 0.7(3)
Br1 C12 C13 C8 -178.21(16)
C9 C8 C13 C12 0.4(3)
C7 C8 C13 C12 -178.9(2)
